data_7212813
loop_
_publ_author_name
'Adams, Christopher J.'
'Real, Jos\'e Antonio'
'Waddington, Rachel E.'

_publ_section_title
;
 The two-dimensional iron(ii)--thiocyanate--4,4&#x2032;-bipyridine
 coordination network
;
_journal_issue 11
_journal_name_full CrystEngComm
_journal_page_first 3547
_journal_paper_doi 10.1039/c0ce00149j
_journal_volume 12
_journal_year 2010
_chemical_formula_sum 'C25 H16 Fe N6 S8'
_chemical_formula_weight 712.77
_chemical_name_systematic
;
?
;
_space_group_IT_number 13
_symmetry_cell_setting monoclinic
_symmetry_space_group_name_Hall '-P 2yc'
_symmetry_space_group_name_H-M 'P 1 2/c 1'
_atom_sites_solution_hydrogens geom
_atom_sites_solution_primary direct
_atom_sites_solution_secondary difmap
_audit_creation_method SHELXL-97
_cell_angle_alpha 90.00
_cell_angle_beta 110.832(2)
_cell_angle_gamma 90.00
_cell_formula_units_Z 2
_cell_length_a 11.5305(5)
_cell_length_b 11.5424(5)
_cell_length_c 12.7461(6)
_cell_measurement_reflns_used 2248
_cell_measurement_temperature 200(2)
_cell_measurement_theta_max 27.02
_cell_measurement_theta_min 2.70
_cell_volume 1585.48(12)
_computing_cell_refinement 'Bruker SAINT'
_computing_data_collection 'Bruker APEX2'
_computing_data_reduction 'Bruker SAINT'
_computing_molecular_graphics 'Bruker SHELXTL'
_computing_publication_material 'Bruker SHELXTL'
_computing_structure_refinement 'SHELXL-97 (Sheldrick, 1997)'
_computing_structure_solution 'SHELXS-97 (Sheldrick, 1990)'
_diffrn_ambient_temperature 200(2)
_diffrn_measured_fraction_theta_full 0.993
_diffrn_measured_fraction_theta_max 0.993
_diffrn_measurement_device_type 'Bruker APEX-II CCD'
_diffrn_measurement_method '\f and \w scans'
_diffrn_radiation_monochromator graphite
_diffrn_radiation_source 'fine-focus sealed tube'
_diffrn_radiation_type MoK\a
_diffrn_radiation_wavelength 0.71073
_diffrn_reflns_av_R_equivalents 0.0330
_diffrn_reflns_av_sigmaI/netI 0.0328
_diffrn_reflns_limit_h_max 13
_diffrn_reflns_limit_h_min -16
_diffrn_reflns_limit_k_max 16
_diffrn_reflns_limit_k_min -16
_diffrn_reflns_limit_l_max 17
_diffrn_reflns_limit_l_min -17
_diffrn_reflns_number 16404
_diffrn_reflns_theta_full 30.05
_diffrn_reflns_theta_max 30.05
_diffrn_reflns_theta_min 1.76
_diffrn_standards_number 0
_exptl_absorpt_coefficient_mu 1.029
_exptl_absorpt_correction_T_max 0.9503
_exptl_absorpt_correction_T_min 0.8609
_exptl_absorpt_correction_type multi-scan
_exptl_absorpt_process_details SADABS
_exptl_crystal_colour orange
_exptl_crystal_density_diffrn 1.493
_exptl_crystal_density_meas ?
_exptl_crystal_density_method 'not measured'
_exptl_crystal_description Prism
_exptl_crystal_F_000 724
_exptl_crystal_size_max 0.15
_exptl_crystal_size_mid 0.15
_exptl_crystal_size_min 0.05
_refine_diff_density_max 0.619
_refine_diff_density_min -0.509
_refine_diff_density_rms 0.088
_refine_ls_extinction_method none
_refine_ls_goodness_of_fit_ref 1.153
_refine_ls_hydrogen_treatment constr
_refine_ls_matrix_type full
_refine_ls_number_parameters 185
_refine_ls_number_reflns 4617
_refine_ls_number_restraints 0
_refine_ls_restrained_S_all 1.153
_refine_ls_R_factor_all 0.0576
_refine_ls_R_factor_gt 0.0468
_refine_ls_shift/su_max 0.000
_refine_ls_shift/su_mean 0.000
_refine_ls_structure_factor_coef Fsqd
_refine_ls_weighting_details 'calc w=1/[\s^2^(Fo^2^)+(0.0718P)^2^+1.2180P] where P=(Fo^2^+2Fc^2^)/3'
_refine_ls_weighting_scheme calc
_refine_ls_wR_factor_gt 0.1430
_refine_ls_wR_factor_ref 0.1495
_reflns_number_gt 3842
_reflns_number_total 4617
_reflns_threshold_expression >2sigma(I)
_cod_data_source_file c0ce00149j.txt
_cod_data_source_block 1.3CS2
_cod_depositor_comments
;
The following automatic conversions were performed:

'_symmetry_cell_setting' value 'Monoclinic' changed to 'monoclinic'
according to /home/saulius/struct/CIF-dictionaries/cif_core.dic
dictionary named 'cif_core.dic' version 2.4.2 from 2011-04-26.

Automatic conversion script
Id: cif_fix_values 1891 2012-01-12 08:04:46Z andrius 

The following automatic conversions were performed:

'_exptl_crystal_density_meas' value 'not measured' was changed to '?'
- the value is perceived as not measured.

Automatic conversion script
Id: cif_fix_values 3008 2015-01-20 13:52:24Z robertas 
;
_cod_original_sg_symbol_H-M P2/c
_cod_database_code 7212813

loop_
_symmetry_equiv_pos_as_xyz
'x, y, z'
'-x, y, -z+1/2'
'-x, -y, -z'
'x, -y, z-1/2'

loop_
_atom_site_label
_atom_site_type_symbol
_atom_site_fract_x
_atom_site_fract_y
_atom_site_fract_z
_atom_site_U_iso_or_equiv
_atom_site_adp_type
_atom_site_occupancy
_atom_site_symmetry_multiplicity
_atom_site_calc_flag
_atom_site_refinement_flags
Fe1 Fe 0.0000 0.28290(3) 0.2500 0.01584(12) Uani 1 2 d S
N1 N -0.06780(18) 0.28025(16) 0.07254(17) 0.0230(4) Uani 1 1 d .
C1 C -0.1444(2) 0.3004(2) -0.0136(2) 0.0246(4) Uani 1 1 d .
S1 S -0.25347(9) 0.32872(10) -0.13189(7) 0.0583(3) Uani 1 1 d .
N3 N -0.19356(16) 0.28330(16) 0.24793(16) 0.0203(4) Uani 1 1 d .
C3 C -0.2204(2) 0.3337(2) 0.3310(2) 0.0287(5) Uani 1 1 d .
H3A H -0.1556 0.3709 0.3894 0.034 Uiso 1 1 calc R
C4 C -0.3394(2) 0.3340(3) 0.3356(2) 0.0329(6) Uani 1 1 d .
H4A H -0.3541 0.3690 0.3972 0.039 Uiso 1 1 calc R
C5 C -0.4357(2) 0.2831(2) 0.2499(2) 0.0238(4) Uani 1 1 d .
C6 C -0.4081(2) 0.2335(2) 0.1623(2) 0.0323(6) Uani 1 1 d .
H6A H -0.4719 0.1993 0.1007 0.039 Uiso 1 1 calc R
C7 C -0.2870(2) 0.2343(2) 0.1657(2) 0.0300(5) Uani 1 1 d .
H7A H -0.2693 0.1979 0.1061 0.036 Uiso 1 1 calc R
N5 N 0.0000 0.0896(2) 0.2500 0.0199(5) Uani 1 2 d S
C13 C 0.0151(2) 0.02948(19) 0.1663(2) 0.0263(5) Uani 1 1 d .
H13A H 0.0268 0.0711 0.1065 0.032 Uiso 1 1 calc R
C14 C 0.0146(3) -0.0905(2) 0.1622(2) 0.0279(5) Uani 1 1 d .
H14A H 0.0241 -0.1296 0.1001 0.034 Uiso 1 1 calc R
C15 C 0.0000 -0.1532(3) 0.2500 0.0217(6) Uani 1 2 d S
N6 N 0.0000 -0.5235(2) 0.2500 0.0212(5) Uani 1 2 d S
C18 C -0.0721(3) -0.4632(2) 0.1612(2) 0.0298(5) Uani 1 1 d .
H18A H -0.1246 -0.5047 0.0977 0.036 Uiso 1 1 calc R
C19 C -0.0741(3) -0.3428(2) 0.1573(2) 0.0312(5) Uani 1 1 d .
H19A H -0.1255 -0.3033 0.0920 0.037 Uiso 1 1 calc R
C20 C 0.0000 -0.2817(3) 0.2500 0.0228(6) Uani 1 2 d S
C100 C -0.3209(3) -0.0516(3) 0.0165(4) 0.0571(10) Uani 1 1 d .
S2 S -0.30366(15) 0.00558(14) -0.08446(13) 0.0893(4) Uani 1 1 d .
S3 S -0.33735(12) -0.10873(12) 0.11948(11) 0.0755(3) Uani 1 1 d .
C200 C -0.5000 0.5000 0.0000 0.0427(10) Uani 1 2 d S
S4 S -0.41655(11) 0.56073(10) 0.10722(8) 0.0666(3) Uani 1 1 d .

loop_
_atom_site_aniso_label
_atom_site_aniso_U_11
_atom_site_aniso_U_22
_atom_site_aniso_U_33
_atom_site_aniso_U_23
_atom_site_aniso_U_13
_atom_site_aniso_U_12
Fe1 0.0140(2) 0.01345(19) 0.0216(2) 0.000 0.00823(16) 0.000
N1 0.0238(9) 0.0207(9) 0.0263(10) -0.0015(7) 0.0111(8) -0.0002(7)
C1 0.0281(11) 0.0214(10) 0.0271(11) -0.0002(8) 0.0132(9) 0.0029(8)
S1 0.0496(5) 0.0775(7) 0.0339(4) 0.0112(4) -0.0021(4) 0.0187(4)
N3 0.0157(8) 0.0208(8) 0.0271(9) -0.0019(7) 0.0108(7) -0.0001(6)
C3 0.0170(10) 0.0390(13) 0.0309(12) -0.0118(10) 0.0094(9) -0.0028(9)
C4 0.0202(11) 0.0490(15) 0.0330(13) -0.0131(11) 0.0136(10) -0.0017(10)
C5 0.0156(10) 0.0275(11) 0.0302(12) 0.0017(9) 0.0107(9) -0.0006(8)
C6 0.0198(11) 0.0422(15) 0.0366(14) -0.0137(11) 0.0121(10) -0.0096(10)
C7 0.0236(11) 0.0366(13) 0.0349(13) -0.0150(10) 0.0166(10) -0.0089(9)
N5 0.0232(12) 0.0135(11) 0.0258(13) 0.000 0.0120(11) 0.000
C13 0.0421(14) 0.0164(10) 0.0268(11) 0.0035(8) 0.0203(10) 0.0043(9)
C14 0.0456(14) 0.0167(10) 0.0268(11) 0.0001(8) 0.0195(11) 0.0051(9)
C15 0.0262(15) 0.0145(13) 0.0242(15) 0.000 0.0089(12) 0.000
N6 0.0204(12) 0.0150(11) 0.0295(14) 0.000 0.0104(11) 0.000
C18 0.0356(13) 0.0163(10) 0.0311(12) -0.0034(9) 0.0042(10) 0.0023(9)
C19 0.0400(14) 0.0179(11) 0.0290(12) 0.0001(9) 0.0040(10) 0.0053(9)
C20 0.0280(15) 0.0154(13) 0.0265(15) 0.000 0.0116(13) 0.000
C100 0.0409(18) 0.054(2) 0.066(2) -0.0224(18) 0.0056(16) -0.0046(15)
S2 0.0945(10) 0.0919(10) 0.0852(9) -0.0077(7) 0.0363(8) -0.0274(8)
S3 0.0709(7) 0.0827(8) 0.0638(7) -0.0040(6) 0.0128(6) -0.0077(6)
C200 0.040(2) 0.047(2) 0.040(2) 0.0096(18) 0.0122(18) -0.0088(18)
S4 0.0777(7) 0.0678(7) 0.0430(5) -0.0024(4) 0.0076(5) -0.0291(5)

loop_
_atom_type_symbol
_atom_type_description
_atom_type_scat_dispersion_real
_atom_type_scat_dispersion_imag
_atom_type_scat_source
C C 0.0033 0.0016 'International Tables Vol C Tables 4.2.6.8 and 6.1.1.4'
H H 0.0000 0.0000 'International Tables Vol C Tables 4.2.6.8 and 6.1.1.4'
Fe Fe 0.3463 0.8444 'International Tables Vol C Tables 4.2.6.8 and 6.1.1.4'
N N 0.0061 0.0033 'International Tables Vol C Tables 4.2.6.8 and 6.1.1.4'
S S 0.1246 0.1234 'International Tables Vol C Tables 4.2.6.8 and 6.1.1.4'

loop_
_geom_angle_atom_site_label_1
_geom_angle_atom_site_label_2
_geom_angle_atom_site_label_3
_geom_angle
_geom_angle_site_symmetry_1
_geom_angle_site_symmetry_3
N1 Fe1 N1 178.34(10) . 2
N1 Fe1 N3 90.03(7) . 2
N1 Fe1 N3 89.98(7) 2 2
N1 Fe1 N3 89.98(7) . .
N1 Fe1 N3 90.02(7) 2 .
N3 Fe1 N3 179.76(10) 2 .
N1 Fe1 N5 89.17(5) . .
N1 Fe1 N5 89.17(5) 2 .
N3 Fe1 N5 90.12(5) 2 .
N3 Fe1 N5 90.12(5) . .
N1 Fe1 N6 90.83(5) . 1_565
N1 Fe1 N6 90.83(5) 2 1_565
N3 Fe1 N6 89.88(5) 2 1_565
N3 Fe1 N6 89.88(5) . 1_565
N5 Fe1 N6 180.0 . 1_565
C1 N1 Fe1 151.14(18) . .
N1 C1 S1 178.5(2) . .
C7 N3 C3 117.22(19) . .
C7 N3 Fe1 122.38(15) . .
C3 N3 Fe1 120.40(15) . .
N3 C3 C4 122.9(2) . .
C5 C4 C3 119.5(2) . .
C4 C5 C6 117.5(2) . .
C4 C5 C5 121.5(2) . 2_455
C6 C5 C5 121.0(2) . 2_455
C7 C6 C5 119.3(2) . .
N3 C7 C6 123.5(2) . .
C13 N5 C13 117.4(3) . 2
C13 N5 Fe1 121.30(13) . .
C13 N5 Fe1 121.30(13) 2 .
N5 C13 C14 123.3(2) . .
C13 C14 C15 119.3(2) . .
C14 C15 C14 117.4(3) . 2
C14 C15 C20 121.29(14) . .
C14 C15 C20 121.29(14) 2 .
C18 N6 C18 117.2(3) 2 .
C18 N6 Fe1 121.38(14) 2 1_545
C18 N6 Fe1 121.38(14) . 1_545
N6 C18 C19 123.2(2) . .
C20 C19 C18 118.9(2) . .
C19 C20 C19 118.5(3) . 2
C19 C20 C15 120.74(15) . .
C19 C20 C15 120.74(15) 2 .
S2 C100 S3 179.4(3) . .
S4 C200 S4 180.0 . 3_465

loop_
_geom_bond_atom_site_label_1
_geom_bond_atom_site_label_2
_geom_bond_distance
_geom_bond_site_symmetry_2
Fe1 N1 2.114(2) .
Fe1 N1 2.114(2) 2
Fe1 N3 2.2225(17) 2
Fe1 N3 2.2226(17) .
Fe1 N5 2.231(3) .
Fe1 N6 2.235(3) 1_565
N1 C1 1.162(3) .
C1 S1 1.617(3) .
N3 C7 1.333(3) .
N3 C3 1.337(3) .
C3 C4 1.394(3) .
C4 C5 1.381(3) .
C5 C6 1.389(3) .
C5 C5 1.484(4) 2_455
C6 C7 1.383(3) .
N5 C13 1.335(3) .
N5 C13 1.335(3) 2
C13 C14 1.386(3) .
C14 C15 1.392(3) .
C15 C14 1.392(3) 2
C15 C20 1.483(4) .
N6 C18 1.337(3) 2
N6 C18 1.337(3) .
N6 Fe1 2.235(3) 1_545
C18 C19 1.391(3) .
C19 C20 1.380(3) .
C20 C19 1.380(3) 2
C100 S2 1.521(5) .
C100 S3 1.540(5) .
C200 S4 1.5328(10) .
C200 S4 1.5329(10) 3_465
